data_2214932
loop_
_publ_author_name
'Zhou, Ying-Xia'
'Cheng, Guang-Xia'
'Wu, Ben-Lai'
'Zhang, Hong-Yun'

_publ_section_title
;Tetrakis(1<i>H</i>-imidazole-\k<i>N</i>^3^)(perchlorato-\k<i>O</i>)copper(II)
 perchlorate dimethylamine disolvate
;
_journal_coeditor_code AT2354
_journal_issue 9
_journal_name_full 'Acta Crystallographica Section E'
_journal_page_first m2285
_journal_page_last m2286
_journal_paper_doi 10.1107/S1600536807037440
_journal_volume 63
_journal_year 2007
_chemical_formula_iupac '[Cu (Cl O4) (C3 H4 N2)4] Cl O4 , 2C2 H7 N2'
_chemical_formula_moiety 'C12 H16 Cl Cu N8 O4 + , Cl O4 - , 2C2 H7 N'
_chemical_formula_sum 'C16 H30 Cl2 Cu N10 O8'
_chemical_formula_weight 624.94
_chemical_name_systematic
;
Tetrakis(1H-imidazole-\kN^3^)(perchlorato-\kO)copper(II) perchlorate
dimethylamine disolvate
;
_space_group_IT_number 14
_symmetry_cell_setting monoclinic
_symmetry_space_group_name_Hall '-P 2ybc'
_symmetry_space_group_name_H-M 'P 1 21/c 1'
_atom_sites_solution_hydrogens geom
_atom_sites_solution_primary direct
_atom_sites_solution_secondary difmap
_audit_creation_method SHELXL97
_cell_angle_alpha 90.00
_cell_angle_beta 125.580(5)
_cell_angle_gamma 90.00
_cell_formula_units_Z 4
_cell_length_a 16.5302(17)
_cell_length_b 9.2777(10)
_cell_length_c 20.7248(15)
_cell_measurement_reflns_used 6261
_cell_measurement_temperature 273(2)
_cell_measurement_theta_max 27.92
_cell_measurement_theta_min 2.54
_cell_volume 2585.0(5)
_computing_cell_refinement 'SAINT (Siemens, 1994)'
_computing_data_collection 'SMART (Siemens, 1994)'
_computing_data_reduction 'SHELXTL (Sheldrick, 1997b)'
_computing_molecular_graphics SHELXTL
_computing_publication_material SHELXTL
_computing_structure_refinement 'SHELXL97 (Sheldrick, 1997a)'
_computing_structure_solution 'SHELXS97 (Sheldrick, 1997a)'
_diffrn_ambient_temperature 273(2)
_diffrn_measured_fraction_theta_full 0.976
_diffrn_measured_fraction_theta_max 0.976
_diffrn_measurement_device_type 'Bruker SMART CCD area-detector'
_diffrn_measurement_method '\f and \w'
_diffrn_radiation_monochromator graphite
_diffrn_radiation_source 'fine-focus sealed tube'
_diffrn_radiation_type MoK\a
_diffrn_radiation_wavelength 0.71073
_diffrn_reflns_av_R_equivalents 0.0299
_diffrn_reflns_av_sigmaI/netI 0.0304
_diffrn_reflns_limit_h_max 21
_diffrn_reflns_limit_h_min -22
_diffrn_reflns_limit_k_max 12
_diffrn_reflns_limit_k_min -12
_diffrn_reflns_limit_l_max 26
_diffrn_reflns_limit_l_min -27
_diffrn_reflns_number 21182
_diffrn_reflns_theta_full 28.25
_diffrn_reflns_theta_max 28.25
_diffrn_reflns_theta_min 2.42
_diffrn_standards_number 0
_exptl_absorpt_coefficient_mu 1.113
_exptl_absorpt_correction_T_max 0.765
_exptl_absorpt_correction_T_min 0.712
_exptl_absorpt_correction_type multi-scan
_exptl_absorpt_process_details '(SADABS; Sheldrick, 1996)'
_exptl_crystal_colour green
_exptl_crystal_density_diffrn 1.606
_exptl_crystal_density_method 'not measured'
_exptl_crystal_description block
_exptl_crystal_F_000 1292
_exptl_crystal_size_max 0.317
_exptl_crystal_size_mid 0.289
_exptl_crystal_size_min 0.246
_refine_diff_density_max 0.664
_refine_diff_density_min -0.871
_refine_ls_extinction_method none
_refine_ls_goodness_of_fit_ref 1.067
_refine_ls_hydrogen_treatment constr
_refine_ls_matrix_type full
_refine_ls_number_parameters 328
_refine_ls_number_reflns 6240
_refine_ls_number_restraints 0
_refine_ls_restrained_S_all 1.067
_refine_ls_R_factor_all 0.0515
_refine_ls_R_factor_gt 0.0391
_refine_ls_shift/su_max 0.001
_refine_ls_shift/su_mean 0.000
_refine_ls_structure_factor_coef Fsqd
_refine_ls_weighting_details 'calc w = 1/[\s^2^(Fo^2^)+(0.0615P)^2^+1.869P] where P=(Fo^2^+2Fc^2^)/3'
_refine_ls_weighting_scheme calc
_refine_ls_wR_factor_gt 0.1104
_refine_ls_wR_factor_ref 0.1193
_reflns_number_gt 4989
_reflns_number_total 6240
_reflns_threshold_expression I>2\s(I)
_cod_data_source_file at2354.cif
_cod_data_source_block I
_cod_original_sg_symbol_H-M 'P 21/c'
_cod_database_code 2214932
_cod_database_fobs_code 2214932

loop_
_symmetry_equiv_pos_as_xyz
'x, y, z'
'-x, y+1/2, -z+1/2'
'-x, -y, -z'
'x, -y-1/2, z-1/2'

loop_
_atom_site_type_symbol
_atom_site_label
_atom_site_fract_x
_atom_site_fract_y
_atom_site_fract_z
_atom_site_U_iso_or_equiv
_atom_site_adp_type
_atom_site_calc_flag
_atom_site_refinement_flags
_atom_site_occupancy
Cu Cu1 0.28355(2) 0.24588(3) 0.777041(17) 0.02098(10) Uani d . 1
Cl Cl1 0.52647(4) 0.21986(6) 0.92904(3) 0.02249(13) Uani d . 1
O O1 0.45053(13) 0.28852(19) 0.85304(10) 0.0293(4) Uani d . 1
N N1 0.25032(16) 0.0965(2) 0.82932(12) 0.0243(4) Uani d . 1
C C1 0.1562(2) 0.0424(3) 0.79480(16) 0.0311(5) Uani d . 1
H H1A 0.0997 0.0647 0.7429 0.037 Uiso calc R 1
Cl Cl2 0.04412(4) 0.77614(6) 0.43718(3) 0.02472(14) Uani d . 1
O O2 0.51351(15) 0.2707(2) 0.99015(11) 0.0388(5) Uani d . 1
N N2 0.25177(17) -0.0490(2) 0.91358(13) 0.0311(5) Uani d . 1
H H2B 0.2736 -0.0988 0.9570 0.037 Uiso calc R 1
C C2 0.1568(2) -0.0483(3) 0.84686(16) 0.0318(6) Uani d . 1
H H2C 0.1019 -0.1006 0.8382 0.038 Uiso calc R 1
O O3 0.51743(15) 0.06216(19) 0.92169(12) 0.0402(5) Uani d . 1
N N3 0.25347(16) 0.3963(2) 0.83014(12) 0.0244(4) Uani d . 1
C C3 0.30678(19) 0.0401(3) 0.90176(15) 0.0269(5) Uani d . 1
H H3B 0.3756 0.0595 0.9396 0.032 Uiso calc R 1
O O4 0.62696(14) 0.26129(18) 0.95327(11) 0.0283(4) Uani d . 1
N N4 0.26774(17) 0.5529(2) 0.91551(13) 0.0311(5) Uani d . 1
H H4B 0.2947 0.6063 0.9584 0.037 Uiso calc R 1
C C4 0.3164(2) 0.4596(3) 0.89952(15) 0.0273(5) Uani d . 1
H H4C 0.3859 0.4417 0.9332 0.033 Uiso calc R 1
O O5 0.01465(19) 0.9259(2) 0.43397(19) 0.0682(8) Uani d . 1
N N5 0.27036(15) 0.3940(2) 0.70031(11) 0.0225(4) Uani d . 1
C C5 0.1696(2) 0.5503(3) 0.85361(16) 0.0343(6) Uani d . 1
H H5B 0.1176 0.6056 0.8482 0.041 Uiso calc R 1
O O6 0.01920(16) 0.6908(3) 0.48374(13) 0.0492(6) Uani d . 1
N N6 0.2068(2) 0.5493(2) 0.60361(13) 0.0435(6) Uani d . 1
H H6B 0.1627 0.6045 0.5638 0.052 Uiso calc R 1
C C6 0.1612(2) 0.4522(3) 0.80090(16) 0.0321(6) Uani d . 1
H H6C 0.1010 0.4266 0.7518 0.039 Uiso calc R 1
O O7 -0.00792(18) 0.7188(3) 0.35769(13) 0.0571(7) Uani d . 1
N N7 0.29348(15) 0.0923(2) 0.71186(12) 0.0235(4) Uani d . 1
C C7 0.1884(2) 0.4609(3) 0.64449(15) 0.0326(6) Uani d . 1
H H7B 0.1251 0.4481 0.6347 0.039 Uiso calc R 1
O O8 0.15263(14) 0.7693(2) 0.47831(12) 0.0352(4) Uani d . 1
N N8 0.25757(17) -0.0565(2) 0.61590(12) 0.0316(5) Uani d . 1
H H8B 0.2230 -0.1104 0.5731 0.038 Uiso calc R 1
C C8 0.3048(3) 0.5398(3) 0.63370(17) 0.0425(7) Uani d . 1
H H8C 0.3388 0.5906 0.6164 0.051 Uiso calc R 1
C C9 0.3441(2) 0.4422(3) 0.69392(16) 0.0309(5) Uani d . 1
H H9A 0.4117 0.4123 0.7263 0.037 Uiso calc R 1
C C10 0.38020(19) 0.0519(3) 0.72164(15) 0.0282(5) Uani d . 1
H H10A 0.4451 0.0835 0.7631 0.034 Uiso calc R 1
C C11 0.3582(2) -0.0407(3) 0.66236(16) 0.0311(5) Uani d . 1
H H11A 0.4040 -0.0853 0.6550 0.037 Uiso calc R 1
C C12 0.21965(11) 0.02468(15) 0.64659(9) 0.0289(5) Uani d . 1
H H12A 0.1510 0.0325 0.6251 0.035 Uiso calc R 1
N N10 0.42910(11) -0.20296(15) 0.86560(9) 0.0321(5) Uani d R 1
H H10B 0.4422 -0.1364 0.9021 0.038 Uiso d R 1
N N9 0.06492(11) 0.20562(15) 0.44547(9) 0.0434(6) Uani d R 1
H H9B 0.0467 0.1522 0.4701 0.052 Uiso calc R 1
C C13 0.1675(3) 0.2473(4) 0.4811(3) 0.0596(10) Uani d . 1
H H13A 0.2102 0.2075 0.5348 0.089 Uiso calc R 1
H H13B 0.1727 0.3526 0.4835 0.089 Uiso calc R 1
H H13C 0.1886 0.2098 0.4488 0.089 Uiso calc R 1
C C14 -0.0058(4) 0.2612(4) 0.3643(3) 0.0669(11) Uani d . 1
H H14A -0.0733 0.2299 0.3441 0.100 Uiso calc R 1
H H14B 0.0120 0.2239 0.3298 0.100 Uiso calc R 1
H H14C -0.0031 0.3668 0.3650 0.100 Uiso calc R 1
C C15 0.3270(3) -0.2450(3) 0.79940(18) 0.0380(7) Uani d . 1
H H15A 0.2788 -0.1894 0.8023 0.057 Uiso calc R 1
H H15B 0.3174 -0.3481 0.8032 0.057 Uiso calc R 1
H H15C 0.3171 -0.2255 0.7488 0.057 Uiso calc R 1
C C16 0.5070(3) -0.2820(4) 0.8665(2) 0.0578(9) Uani d . 1
H H16A 0.5726 -0.2499 0.9117 0.087 Uiso calc R 1
H H16B 0.5004 -0.2632 0.8171 0.087 Uiso calc R 1
H H16C 0.4997 -0.3856 0.8712 0.087 Uiso calc R 1

loop_
_atom_site_aniso_label
_atom_site_aniso_U_11
_atom_site_aniso_U_22
_atom_site_aniso_U_33
_atom_site_aniso_U_12
_atom_site_aniso_U_13
_atom_site_aniso_U_23
Cu1 0.03030(18) 0.01577(14) 0.02325(16) 0.00019(11) 0.01922(14) 0.00038(10)
Cl1 0.0205(3) 0.0258(3) 0.0189(3) -0.0009(2) 0.0102(2) 0.0005(2)
O1 0.0261(10) 0.0329(9) 0.0209(8) 0.0013(7) 0.0091(8) 0.0040(7)
N1 0.0319(11) 0.0206(9) 0.0251(10) -0.0007(8) 0.0191(9) 0.0013(8)
C1 0.0279(14) 0.0321(13) 0.0299(13) 0.0001(10) 0.0148(11) 0.0064(11)
Cl2 0.0223(3) 0.0272(3) 0.0228(3) -0.0005(2) 0.0120(2) 0.0007(2)
O2 0.0337(11) 0.0634(14) 0.0236(9) 0.0114(9) 0.0192(9) 0.0030(8)
N2 0.0388(13) 0.0302(11) 0.0302(11) 0.0049(9) 0.0234(10) 0.0096(9)
C2 0.0299(14) 0.0314(13) 0.0374(14) -0.0029(11) 0.0216(12) 0.0051(11)
O3 0.0384(12) 0.0222(9) 0.0433(11) -0.0062(8) 0.0143(10) 0.0013(8)
N3 0.0310(11) 0.0200(9) 0.0267(10) -0.0010(8) 0.0194(9) -0.0029(8)
C3 0.0291(13) 0.0264(12) 0.0272(12) -0.0006(10) 0.0176(11) 0.0005(10)
O4 0.0224(9) 0.0373(10) 0.0257(9) -0.0079(7) 0.0143(8) -0.0061(7)
N4 0.0393(13) 0.0277(11) 0.0267(10) -0.0026(9) 0.0193(10) -0.0092(9)
C4 0.0301(13) 0.0245(11) 0.0268(12) -0.0008(10) 0.0162(11) -0.0017(9)
O5 0.0570(16) 0.0278(11) 0.129(2) 0.0085(10) 0.0591(18) 0.0038(13)
N5 0.0247(11) 0.0199(9) 0.0231(9) 0.0013(8) 0.0140(9) 0.0025(7)
C5 0.0332(15) 0.0359(14) 0.0361(14) 0.0015(11) 0.0215(13) -0.0085(12)
O6 0.0421(13) 0.0645(14) 0.0445(12) -0.0002(11) 0.0272(11) 0.0217(11)
N6 0.0555(17) 0.0292(12) 0.0263(11) 0.0066(11) 0.0126(12) 0.0112(9)
C6 0.0294(14) 0.0361(14) 0.0311(13) -0.0024(11) 0.0178(12) -0.0101(11)
O7 0.0407(14) 0.0908(19) 0.0264(11) -0.0196(12) 0.0119(10) -0.0220(11)
N7 0.0296(11) 0.0200(9) 0.0246(10) 0.0004(8) 0.0178(9) -0.0011(8)
C7 0.0286(14) 0.0286(12) 0.0291(13) 0.0034(10) 0.0102(11) 0.0003(10)
O8 0.0199(10) 0.0517(12) 0.0274(9) 0.0010(8) 0.0099(8) 0.0011(8)
N8 0.0403(13) 0.0263(11) 0.0245(10) -0.0054(9) 0.0168(10) -0.0074(8)
C8 0.064(2) 0.0360(15) 0.0364(15) -0.0126(14) 0.0343(16) 0.0014(12)
C9 0.0320(14) 0.0340(13) 0.0323(13) -0.0027(11) 0.0219(12) 0.0036(11)
C10 0.0285(13) 0.0300(12) 0.0281(12) -0.0045(10) 0.0177(11) -0.0077(10)
C11 0.0334(14) 0.0318(13) 0.0319(13) 0.0001(11) 0.0212(12) -0.0067(11)
C12 0.0304(14) 0.0259(12) 0.0280(12) -0.0013(10) 0.0157(11) -0.0009(10)
N10 0.0443(14) 0.0265(10) 0.0293(11) -0.0029(10) 0.0237(11) -0.0048(9)
N9 0.0523(17) 0.0352(12) 0.0491(15) -0.0021(12) 0.0331(14) 0.0038(11)
C13 0.064(3) 0.054(2) 0.064(3) -0.0127(17) 0.040(2) -0.0039(17)
C14 0.073(3) 0.071(3) 0.057(2) 0.008(2) 0.037(2) 0.0065(18)
C15 0.0472(19) 0.0309(14) 0.0317(14) -0.0038(12) 0.0206(14) -0.0025(11)
C16 0.061(2) 0.064(2) 0.064(2) 0.0081(18) 0.045(2) -0.0023(18)

loop_
_atom_type_symbol
_atom_type_description
_atom_type_scat_dispersion_real
_atom_type_scat_dispersion_imag
_atom_type_scat_source
C C 0.0033 0.0016 'International Tables Vol C Tables 4.2.6.8 and 6.1.1.4'
H H 0.0000 0.0000 'International Tables Vol C Tables 4.2.6.8 and 6.1.1.4'
Cu Cu 0.3201 1.2651 'International Tables Vol C Tables 4.2.6.8 and 6.1.1.4'
N N 0.0061 0.0033 'International Tables Vol C Tables 4.2.6.8 and 6.1.1.4'
O O 0.0106 0.0060 'International Tables Vol C Tables 4.2.6.8 and 6.1.1.4'
Cl Cl 0.1484 0.1585 'International Tables Vol C Tables 4.2.6.8 and 6.1.1.4'

loop_
_geom_angle_atom_site_label_1
_geom_angle_atom_site_label_2
_geom_angle_atom_site_label_3
_geom_angle
_geom_angle_publ_flag
N3 Cu1 N5 90.64(8) yes
N3 Cu1 N1 87.23(8) yes
N5 Cu1 N1 162.13(9) yes
N3 Cu1 N7 172.14(8) yes
N5 Cu1 N7 88.11(8) yes
N1 Cu1 N7 91.59(8) yes
N3 Cu1 O1 94.99(8) yes
N5 Cu1 O1 87.62(7) yes
N1 Cu1 O1 110.24(8) yes
N7 Cu1 O1 92.71(7) yes
O3 Cl1 O1 110.39(11) ?
O3 Cl1 O2 110.46(12) ?
O1 Cl1 O2 108.68(11) ?
O3 Cl1 O4 108.68(11) ?
O1 Cl1 O4 109.96(11) ?
O2 Cl1 O4 108.65(11) ?
Cl1 O1 Cu1 126.93(11) ?
C3 N1 C1 106.4(2) ?
C3 N1 Cu1 130.05(18) ?
C1 N1 Cu1 123.33(16) ?
C2 C1 N1 109.2(2) ?
C2 C1 H1A 125.4 ?
N1 C1 H1A 125.4 ?
O7 Cl2 O5 109.68(17) ?
O7 Cl2 O8 111.14(13) ?
O5 Cl2 O8 109.20(13) ?
O7 Cl2 O6 109.84(15) ?
O5 Cl2 O6 109.05(15) ?
O8 Cl2 O6 107.88(12) ?
C3 N2 C2 108.2(2) ?
C3 N2 H2B 125.9 ?
C2 N2 H2B 125.9 ?
N2 C2 C1 106.3(2) ?
N2 C2 H2C 126.9 ?
C1 C2 H2C 126.9 ?
C4 N3 C6 106.3(2) ?
C4 N3 Cu1 127.88(17) ?
C6 N3 Cu1 125.83(17) ?
N1 C3 N2 109.9(2) ?
N1 C3 H3B 125.0 ?
N2 C3 H3B 125.0 ?
C4 N4 C5 108.1(2) ?
C4 N4 H4B 125.9 ?
C5 N4 H4B 125.9 ?
N3 C4 N4 110.4(2) ?
N3 C4 H4C 124.8 ?
N4 C4 H4C 124.8 ?
C7 N5 C9 106.2(2) ?
C7 N5 Cu1 126.73(18) ?
C9 N5 Cu1 127.08(17) ?
N4 C5 C6 106.1(2) ?
N4 C5 H5B 127.0 ?
C6 C5 H5B 127.0 ?
C7 N6 C8 108.7(2) ?
C7 N6 H6B 125.7 ?
C8 N6 H6B 125.7 ?
C5 C6 N3 109.2(2) ?
C5 C6 H6C 125.4 ?
N3 C6 H6C 125.4 ?
C12 N7 C10 106.26(17) ?
C12 N7 Cu1 128.37(14) ?
C10 N7 Cu1 124.88(16) ?
N5 C7 N6 110.4(2) ?
N5 C7 H7B 124.8 ?
N6 C7 H7B 124.8 ?
C12 N8 C11 108.51(19) ?
C12 N8 H8B 125.7 ?
C11 N8 H8B 125.7 ?
N6 C8 C9 105.6(2) ?
N6 C8 H8C 127.2 ?
C9 C8 H8C 127.2 ?
C8 C9 N5 109.1(3) ?
C8 C9 H9A 125.4 ?
N5 C9 H9A 125.4 ?
C11 C10 N7 109.2(2) ?
C11 C10 H10A 125.4 ?
N7 C10 H10A 125.4 ?
N8 C11 C10 106.3(2) ?
N8 C11 H11A 126.8 ?
C10 C11 H11A 126.8 ?
N7 C12 N8 109.67(16) ?
N7 C12 H12A 125.2 ?
N8 C12 H12A 125.2 ?
C16 N10 C15 113.4(2) ?
C16 N10 H10B 123.4 ?
C15 N10 H10B 123.2 ?
C13 N9 C14 113.7(3) ?
C13 N9 H9B 123.1 ?
C14 N9 H9B 123.1 ?
N9 C13 H13A 109.5 ?
N9 C13 H13B 109.5 ?
H13A C13 H13B 109.5 ?
N9 C13 H13C 109.5 ?
H13A C13 H13C 109.5 ?
H13B C13 H13C 109.5 ?
N9 C14 H14A 109.5 ?
N9 C14 H14B 109.5 ?
H14A C14 H14B 109.5 ?
N9 C14 H14C 109.5 ?
H14A C14 H14C 109.5 ?
H14B C14 H14C 109.5 ?
N10 C15 H15A 109.5 ?
N10 C15 H15B 109.5 ?
H15A C15 H15B 109.5 ?
N10 C15 H15C 109.5 ?
H15A C15 H15C 109.5 ?
H15B C15 H15C 109.5 ?
N10 C16 H16A 109.5 ?
N10 C16 H16B 109.5 ?
H16A C16 H16B 109.5 ?
N10 C16 H16C 109.5 ?
H16A C16 H16C 109.5 ?
H16B C16 H16C 109.5 ?

loop_
_geom_bond_atom_site_label_1
_geom_bond_atom_site_label_2
_geom_bond_distance
_geom_bond_publ_flag
Cu1 N3 2.0104(19) yes
Cu1 N5 2.0151(19) yes
Cu1 N1 2.0223(19) yes
Cu1 N7 2.0347(19) yes
Cu1 O1 2.2796(19) yes
Cl1 O3 1.4695(19) ?
Cl1 O1 1.4702(18) ?
Cl1 O2 1.4794(19) ?
Cl1 O4 1.4794(18) ?
N1 C3 1.330(3) ?
N1 C1 1.375(3) ?
C1 C2 1.363(3) ?
C1 H1A 0.9500 ?
Cl2 O7 1.445(2) ?
Cl2 O5 1.461(2) ?
Cl2 O8 1.473(2) ?
Cl2 O6 1.480(2) ?
N2 C3 1.352(3) ?
N2 C2 1.360(4) ?
N2 H2B 0.8800 ?
C2 H2C 0.9500 ?
N3 C4 1.324(3) ?
N3 C6 1.374(3) ?
C3 H3B 0.9500 ?
N4 C4 1.348(3) ?
N4 C5 1.362(4) ?
N4 H4B 0.8800 ?
C4 H4C 0.9500 ?
N5 C7 1.317(3) ?
N5 C9 1.375(3) ?
C5 C6 1.365(3) ?
C5 H5B 0.9500 ?
N6 C7 1.335(4) ?
N6 C8 1.359(4) ?
N6 H6B 0.8800 ?
C6 H6C 0.9500 ?
N7 C12 1.339(2) ?
N7 C10 1.378(3) ?
C7 H7B 0.9500 ?
N8 C12 1.352(3) ?
N8 C11 1.361(4) ?
N8 H8B 0.8800 ?
C8 C9 1.362(4) ?
C8 H8C 0.9500 ?
C9 H9A 0.9500 ?
C10 C11 1.363(3) ?
C10 H10A 0.9500 ?
C11 H11A 0.9500 ?
C12 H12A 0.9500 ?
N10 C16 1.472(4) ?
N10 C15 1.480(4) ?
N10 H10B 0.9000 ?
N9 C13 1.454(4) ?
N9 C14 1.475(4) ?
N9 H9B 0.8800 ?
C13 H13A 0.9800 ?
C13 H13B 0.9800 ?
C13 H13C 0.9800 ?
C14 H14A 0.9800 ?
C14 H14B 0.9800 ?
C14 H14C 0.9800 ?
C15 H15A 0.9800 ?
C15 H15B 0.9800 ?
C15 H15C 0.9800 ?
C16 H16A 0.9800 ?
C16 H16B 0.9800 ?
C16 H16C 0.9800 ?

loop_
_geom_hbond_atom_site_label_D
_geom_hbond_atom_site_label_H
_geom_hbond_atom_site_label_A
_geom_hbond_site_symmetry_A
_geom_hbond_distance_DH
_geom_hbond_distance_HA
_geom_hbond_distance_DA
_geom_hbond_angle_DHA
N2 H2B O4 3_657 0.88 2.21 3.013(3) 151.8
N4 H4B O4 3_667 0.88 1.94 2.808(3) 167.3
N8 H8B O8 1_545 0.88 1.95 2.828(3) 177.0
N9 H9B O5 1_545 0.88 2.19 2.693(3) 116.0
N9 H9B O6 3_566 0.88 2.33 2.717(3) 106.6
N6 H6B O6 . 0.88 2.11 2.924(3) 153.8
N6 H6B O8 . 0.88 2.27 3.001(3) 140.2
N10 H10B O3 . 0.90 2.13 2.749(2) 125.7

loop_
_geom_torsion_atom_site_label_1
_geom_torsion_atom_site_label_2
_geom_torsion_atom_site_label_3
_geom_torsion_atom_site_label_4
_geom_torsion
O3 Cl1 O1 Cu1 51.84(16)
O2 Cl1 O1 Cu1 -69.45(16)
O4 Cl1 O1 Cu1 171.74(11)
N3 Cu1 O1 Cl1 89.35(14)
N5 Cu1 O1 Cl1 179.78(14)
N1 Cu1 O1 Cl1 0.47(16)
N7 Cu1 O1 Cl1 -92.23(14)
N3 Cu1 N1 C3 -84.1(2)
N5 Cu1 N1 C3 -167.5(2)
N7 Cu1 N1 C3 103.7(2)
O1 Cu1 N1 C3 10.3(2)
N3 Cu1 N1 C1 89.9(2)
N5 Cu1 N1 C1 6.5(4)
N7 Cu1 N1 C1 -82.3(2)
O1 Cu1 N1 C1 -175.75(18)
C3 N1 C1 C2 -0.7(3)
Cu1 N1 C1 C2 -175.89(17)
C3 N2 C2 C1 0.2(3)
N1 C1 C2 N2 0.3(3)
N5 Cu1 N3 C4 -105.0(2)
N1 Cu1 N3 C4 92.8(2)
O1 Cu1 N3 C4 -17.3(2)
N5 Cu1 N3 C6 76.1(2)
N1 Cu1 N3 C6 -86.1(2)
O1 Cu1 N3 C6 163.8(2)
C1 N1 C3 N2 0.8(3)
Cu1 N1 C3 N2 175.60(16)
C2 N2 C3 N1 -0.7(3)
C6 N3 C4 N4 0.1(3)
Cu1 N3 C4 N4 -178.94(16)
C5 N4 C4 N3 -0.4(3)
N3 Cu1 N5 C7 -67.3(2)
N1 Cu1 N5 C7 15.6(4)
N7 Cu1 N5 C7 104.9(2)
O1 Cu1 N5 C7 -162.3(2)
N3 Cu1 N5 C9 114.8(2)
N1 Cu1 N5 C9 -162.2(2)
N7 Cu1 N5 C9 -72.9(2)
O1 Cu1 N5 C9 19.9(2)
C4 N4 C5 C6 0.5(3)
N4 C5 C6 N3 -0.5(3)
C4 N3 C6 C5 0.2(3)
Cu1 N3 C6 C5 179.30(18)
N5 Cu1 N7 C12 -84.60(17)
N1 Cu1 N7 C12 77.53(18)
O1 Cu1 N7 C12 -172.12(17)
N5 Cu1 N7 C10 86.23(19)
N1 Cu1 N7 C10 -111.65(19)
O1 Cu1 N7 C10 -1.30(19)
C9 N5 C7 N6 -0.3(3)
Cu1 N5 C7 N6 -178.51(17)
C8 N6 C7 N5 0.1(3)
C7 N6 C8 C9 0.1(3)
N6 C8 C9 N5 -0.3(3)
C7 N5 C9 C8 0.4(3)
Cu1 N5 C9 C8 178.57(18)
C12 N7 C10 C11 -0.3(3)
Cu1 N7 C10 C11 -172.86(17)
C12 N8 C11 C10 -0.1(3)
N7 C10 C11 N8 0.3(3)
C10 N7 C12 N8 0.3(2)
Cu1 N7 C12 N8 172.43(15)
C11 N8 C12 N7 -0.1(2)
